data_2203930
loop_
_publ_author_name
'Dmitry V. Albov'
'Eugenia I. Turubanova'
'Victor B. Rybakov'
'Eugene V. Babaev'
'Leonid A. Aslanov'

_publ_section_title <i>N</i>-(4-Bromophenacyl)-4,6-dimethyl-2-oxo-1,2-dihydropyridine-2-carbonitrile
_journal_issue 7
_journal_name_full 'Acta Crystallographica Section E'
_journal_page_first o1222
_journal_page_last o1223
_journal_paper_doi 10.1107/S1600536804014175
_journal_volume 60
_journal_year 2004
_chemical_formula_iupac 'C16 H13 Br1 N2 O2'
_chemical_formula_moiety 'C16 H13 Br1 N2 O2'
_chemical_formula_structural 'C16 H13 N2 O2 BR1'
_chemical_formula_sum 'C16 H13 Br N2 O2'
_chemical_formula_weight 345.19
_chemical_melting_point 498
_chemical_name_common 'N-(4-bromophenacyl) piridone'
_chemical_name_systematic
;
N-(4-Bromophenacyl)-4,6-dimethyl-2-oxo-1,2-dihydropyridine-2-carbonitrile
;
_space_group_IT_number 14
_symmetry_cell_setting monoclinic
_symmetry_space_group_name_Hall '-P 2ybc'
_symmetry_space_group_name_H-M 'P 1 21/c 1'
_atom_sites_solution_hydrogens geom
_atom_sites_solution_primary direct
_atom_sites_solution_secondary difmap
_audit_creation_method SHELXL-97
_cell_angle_alpha 90.00
_cell_angle_beta 95.340(10)
_cell_angle_gamma 90.00
_cell_formula_units_Z 4
_cell_length_a 9.5667(16)
_cell_length_b 7.3784(12)
_cell_length_c 20.850(4)
_cell_measurement_reflns_used 25
_cell_measurement_temperature 293(2)
_cell_measurement_theta_max 35
_cell_measurement_theta_min 33
_cell_volume 1465.4(4)
_computing_cell_refinement 'CAD-4 EXPRESS'
_computing_data_collection 'CAD-4 EXPRESS (Enraf--Nonius, 1994)'
_computing_data_reduction 'XCAD4 (Harms & Wocadlo, 1995)'
_computing_molecular_graphics 'ORTEP-3 for Windows (Farrugia, 1997)'
_computing_publication_material 'WinGX publication routines (Farrugia, 1998)'
_computing_structure_refinement 'SHELXL97 (Sheldrick, 1997)'
_computing_structure_solution 'SHELXS97 (Sheldrick, 1997)'
_diffrn_ambient_temperature 293(2)
_diffrn_measured_fraction_theta_full 1.000
_diffrn_measured_fraction_theta_max 1.000
_diffrn_measurement_device_type 'Enraf--Nonius CAD-4'
_diffrn_measurement_method 'non-profiled \w/2\q '
_diffrn_radiation_monochromator graphite
_diffrn_radiation_source 'fine-focus sealed tube'
_diffrn_radiation_type CuK\a
_diffrn_radiation_wavelength 1.5418
_diffrn_reflns_av_R_equivalents 0.0000
_diffrn_reflns_av_sigmaI/netI 0.0222
_diffrn_reflns_limit_h_max 11
_diffrn_reflns_limit_h_min -11
_diffrn_reflns_limit_k_max 9
_diffrn_reflns_limit_k_min 0
_diffrn_reflns_limit_l_max 26
_diffrn_reflns_limit_l_min 0
_diffrn_reflns_number 3007
_diffrn_reflns_theta_full 74.91
_diffrn_reflns_theta_max 74.91
_diffrn_reflns_theta_min 4.26
_diffrn_standards_decay_% 1
_diffrn_standards_interval_count 200
_diffrn_standards_interval_time 60
_diffrn_standards_number 1
_exptl_absorpt_coefficient_mu 3.876
_exptl_absorpt_correction_T_max 0.5940
_exptl_absorpt_correction_T_min 0.5940
_exptl_absorpt_correction_type none
_exptl_crystal_colour orange
_exptl_crystal_density_diffrn 1.565
_exptl_crystal_density_method 'not measured'
_exptl_crystal_description prism
_exptl_crystal_F_000 696
_exptl_crystal_size_max 0.15
_exptl_crystal_size_mid 0.15
_exptl_crystal_size_min 0.15
_refine_diff_density_max 0.337
_refine_diff_density_min -0.388
_refine_ls_extinction_method 'none '
_refine_ls_goodness_of_fit_ref 1.029
_refine_ls_hydrogen_treatment constr
_refine_ls_matrix_type full
_refine_ls_number_parameters 192
_refine_ls_number_reflns 3007
_refine_ls_number_restraints 0
_refine_ls_restrained_S_all 1.029
_refine_ls_R_factor_all 0.0491
_refine_ls_R_factor_gt 0.0390
_refine_ls_shift/su_max 0.001
_refine_ls_shift/su_mean 0.000
_refine_ls_structure_factor_coef Fsqd
_refine_ls_weighting_details 'calc w = 1/[\s^2^(Fo^2^)+(0.0542P)^2^+0.9586P] where P = (Fo^2^+2Fc^2^)/3'
_refine_ls_weighting_scheme calc
_refine_ls_wR_factor_gt 0.1013
_refine_ls_wR_factor_ref 0.1069
_reflns_number_gt 2444
_reflns_number_total 3007
_reflns_threshold_expression I>2\s(I)
_cod_data_source_file na6345.cif
_cod_data_source_block 2
_cod_original_sg_symbol_H-M 'P 21/c'
_cod_original_formula_sum 'C16 H13 Br1 N2 O2'
_cod_database_code 2203930
_cod_database_fobs_code 2203930

loop_
_symmetry_equiv_pos_as_xyz
'x, y, z'
'-x, y+1/2, -z+1/2'
'-x, -y, -z'
'x, -y-1/2, z-1/2'

loop_
_atom_site_label
_atom_site_fract_x
_atom_site_fract_y
_atom_site_fract_z
_atom_site_U_iso_or_equiv
_atom_site_adp_type
_atom_site_calc_flag
_atom_site_refinement_flags
_atom_site_occupancy
_atom_site_type_symbol
Br1 1.05459(4) 0.73593(5) 1.128233(14) 0.06055(14) Uani d . 1 Br
N1 0.7628(2) 0.7172(3) 0.73457(10) 0.0392(5) Uani d . 1 N
C2 0.7629(2) 0.5493(4) 0.70392(12) 0.0400(5) Uani d . 1 C
O2 0.8463(2) 0.4294(3) 0.72294(10) 0.0539(5) Uani d . 1 O
C3 0.6589(3) 0.5289(4) 0.64915(12) 0.0400(5) Uani d . 1 C
C31 0.6579(3) 0.3594(4) 0.61530(13) 0.0461(6) Uani d . 1 C
N31 0.6560(3) 0.2282(4) 0.58611(15) 0.0631(7) Uani d . 1 N
C4 0.5647(3) 0.6634(4) 0.63052(12) 0.0442(6) Uani d . 1 C
C41 0.4545(3) 0.6409(6) 0.57453(15) 0.0624(9) Uani d . 1 C
H41A 0.4889 0.6896 0.5363 0.094 Uiso calc R 1 H
H41B 0.3708 0.7044 0.5834 0.094 Uiso calc R 1 H
H41C 0.4337 0.5145 0.5683 0.094 Uiso calc R 1 H
C5 0.5737(3) 0.8280(4) 0.66380(13) 0.0465(6) Uani d . 1 C
H5 0.5124 0.9215 0.6507 0.056 Uiso calc R 1 H
C6 0.6707(3) 0.8540(4) 0.71506(12) 0.0421(6) Uani d . 1 C
C61 0.6810(4) 1.0319(4) 0.74931(16) 0.0602(8) Uani d . 1 C
H61A 0.6088 1.1116 0.7308 0.090 Uiso calc R 1 H
H61B 0.7713 1.0849 0.7451 0.090 Uiso calc R 1 H
H61C 0.6694 1.0136 0.7941 0.090 Uiso calc R 1 H
C7 0.8551(3) 0.7348(4) 0.79407(12) 0.0425(6) Uani d . 1 C
H7A 0.8963 0.8550 0.7966 0.051 Uiso calc R 1 H
H7B 0.9306 0.6469 0.7944 0.051 Uiso calc R 1 H
C8 0.7713(3) 0.7030(4) 0.85184(13) 0.0421(6) Uani d . 1 C
O8 0.6472(2) 0.6698(4) 0.84343(11) 0.0668(7) Uani d . 1 O
C9 0.8439(3) 0.7154(4) 0.91781(12) 0.0395(5) Uani d . 1 C
C10 0.9836(3) 0.7680(4) 0.92952(13) 0.0444(6) Uani d . 1 C
H10 1.0348 0.7986 0.8953 0.053 Uiso calc R 1 H
C11 1.0469(3) 0.7751(4) 0.99224(14) 0.0495(7) Uani d . 1 C
H11 1.1401 0.8107 1.0002 0.059 Uiso calc R 1 H
C12 0.9702(3) 0.7288(4) 1.04232(13) 0.0456(6) Uani d . 1 C
C13 0.8315(3) 0.6747(5) 1.03151(14) 0.0520(7) Uani d . 1 C
H13 0.7812 0.6420 1.0658 0.062 Uiso calc R 1 H
C14 0.7689(3) 0.6698(5) 0.96936(14) 0.0511(7) Uani d . 1 C
H14 0.6752 0.6356 0.9618 0.061 Uiso calc R 1 H

loop_
_atom_site_aniso_label
_atom_site_aniso_U_11
_atom_site_aniso_U_22
_atom_site_aniso_U_33
_atom_site_aniso_U_12
_atom_site_aniso_U_13
_atom_site_aniso_U_23
Br1 0.0690(2) 0.0720(2) 0.03908(19) 0.00808(17) -0.00372(14) -0.00731(15)
N1 0.0293(9) 0.0517(13) 0.0361(10) -0.0026(9) 0.0006(8) -0.0003(9)
C2 0.0302(11) 0.0491(14) 0.0411(13) 0.0023(11) 0.0057(10) 0.0003(11)
O2 0.0408(10) 0.0580(12) 0.0609(12) 0.0114(9) -0.0053(9) 0.0030(10)
C3 0.0334(12) 0.0491(14) 0.0380(12) -0.0011(11) 0.0055(10) -0.0045(11)
C31 0.0372(13) 0.0589(17) 0.0425(14) 0.0031(12) 0.0042(11) -0.0013(13)
N31 0.0643(17) 0.0674(18) 0.0586(16) 0.0006(14) 0.0105(13) -0.0151(14)
C4 0.0351(13) 0.0615(16) 0.0357(13) 0.0035(12) 0.0017(10) -0.0008(12)
C41 0.0520(17) 0.085(2) 0.0465(16) 0.0129(17) -0.0129(13) -0.0083(16)
C5 0.0414(14) 0.0554(16) 0.0419(14) 0.0125(12) 0.0008(11) 0.0037(13)
C6 0.0400(13) 0.0466(14) 0.0401(13) -0.0003(11) 0.0055(11) 0.0014(11)
C61 0.071(2) 0.0530(17) 0.0557(18) 0.0007(16) 0.0015(16) -0.0048(15)
C7 0.0278(11) 0.0599(16) 0.0393(13) -0.0068(11) -0.0004(9) -0.0001(12)
C8 0.0316(12) 0.0515(15) 0.0428(14) -0.0074(11) 0.0011(10) 0.0010(11)
O8 0.0326(10) 0.113(2) 0.0537(12) -0.0228(12) -0.0011(9) 0.0096(13)
C9 0.0329(12) 0.0465(14) 0.0391(13) -0.0009(10) 0.0037(10) -0.0026(11)
C10 0.0334(12) 0.0590(17) 0.0406(13) -0.0067(12) 0.0021(10) -0.0004(12)
C11 0.0363(13) 0.0660(19) 0.0450(15) -0.0052(13) -0.0029(11) -0.0052(13)
C12 0.0476(14) 0.0510(16) 0.0377(13) 0.0066(12) 0.0020(11) -0.0042(11)
C13 0.0468(15) 0.0666(18) 0.0439(14) -0.0002(14) 0.0123(12) 0.0037(14)
C14 0.0361(13) 0.0685(19) 0.0489(15) -0.0062(13) 0.0051(11) 0.0011(14)

loop_
_atom_type_symbol
_atom_type_description
_atom_type_scat_dispersion_real
_atom_type_scat_dispersion_imag
_atom_type_scat_source
C C 0.0181 0.0091 'International Tables Vol C Tables 4.2.6.8 and 6.1.1.4'
H H 0.0000 0.0000 'International Tables Vol C Tables 4.2.6.8 and 6.1.1.4'
Br Br -0.6763 1.2805 'International Tables Vol C Tables 4.2.6.8 and 6.1.1.4'
N N 0.0311 0.0180 'International Tables Vol C Tables 4.2.6.8 and 6.1.1.4'
O O 0.0492 0.0322 'International Tables Vol C Tables 4.2.6.8 and 6.1.1.4'

loop_
_geom_angle_atom_site_label_1
_geom_angle_atom_site_label_2
_geom_angle_atom_site_label_3
_geom_angle
_geom_angle_publ_flag
C6 N1 C2 123.0(2) y
C6 N1 C7 120.4(2) y
C2 N1 C7 116.2(2) y
O2 C2 N1 121.2(2) y
O2 C2 C3 123.7(3) y
N1 C2 C3 115.1(2) y
C4 C3 C31 121.1(2) y
C4 C3 C2 122.1(2) y
C31 C3 C2 116.8(2) y
N31 C31 C3 177.3(3) y
C3 C4 C5 118.7(2) y
C3 C4 C41 122.2(3) y
C5 C4 C41 119.1(3) y
C4 C41 H41A 109.5 n
C4 C41 H41B 109.5 n
H41A C41 H41B 109.5 n
C4 C41 H41C 109.5 n
H41A C41 H41C 109.5 n
H41B C41 H41C 109.5 n
C6 C5 C4 121.2(3) y
C6 C5 H5 119.4 n
C4 C5 H5 119.4 n
C5 C6 N1 119.9(3) y
C5 C6 C61 120.6(3) y
N1 C6 C61 119.4(2) y
C6 C61 H61A 109.5 n
C6 C61 H61B 109.5 n
H61A C61 H61B 109.5 n
C6 C61 H61C 109.5 n
H61A C61 H61C 109.5 n
H61B C61 H61C 109.5 n
N1 C7 C8 109.6(2) y
N1 C7 H7A 109.7 n
C8 C7 H7A 109.7 n
N1 C7 H7B 109.7 n
C8 C7 H7B 109.7 n
H7A C7 H7B 108.2 n
O8 C8 C9 121.0(2) y
O8 C8 C7 119.8(2) y
C9 C8 C7 119.1(2) y
C14 C9 C10 119.3(3) y
C14 C9 C8 118.1(2) y
C10 C9 C8 122.6(2) y
C11 C10 C9 120.1(3) y
C11 C10 H10 119.9 n
C9 C10 H10 119.9 n
C12 C11 C10 119.3(3) y
C12 C11 H11 120.4 n
C10 C11 H11 120.4 n
C11 C12 C13 121.3(3) y
C11 C12 Br1 120.0(2) y
C13 C12 Br1 118.7(2) y
C14 C13 C12 119.2(3) y
C14 C13 H13 120.4 n
C12 C13 H13 120.4 n
C13 C14 C9 120.8(3) y
C13 C14 H14 119.6 n
C9 C14 H14 119.6 n

loop_
_geom_bond_atom_site_label_1
_geom_bond_atom_site_label_2
_geom_bond_distance
_geom_bond_publ_flag
Br1 C12 1.896(3) y
N1 C6 1.376(3) y
N1 C2 1.394(3) y
N1 C7 1.460(3) y
C2 O2 1.232(3) y
C2 C3 1.451(3) y
C3 C4 1.372(4) y
C3 C31 1.436(4) y
C31 N31 1.142(4) y
C4 C5 1.397(4) y
C4 C41 1.507(4) y
C41 H41A 0.9600 n
C41 H41B 0.9600 n
C41 H41C 0.9600 n
C5 C6 1.362(4) y
C5 H5 0.9300 n
C6 C61 1.493(4) y
C61 H61A 0.9600 n
C61 H61B 0.9600 n
C61 H61C 0.9600 n
C7 C8 1.526(4) y
C7 H7A 0.9700 n
C7 H7B 0.9700 n
C8 O8 1.209(3) y
C8 C9 1.485(4) y
C9 C14 1.388(4) y
C9 C10 1.391(4) y
C10 C11 1.390(4) y
C10 H10 0.9300 n
C11 C12 1.374(4) y
C11 H11 0.9300 n
C12 C13 1.384(4) y
C13 C14 1.376(4) y
C13 H13 0.9300 n
C14 H14 0.9300 n

loop_
_cod_related_entry_id
_cod_related_entry_database
_cod_related_entry_code
1 ChemSpider 3033318
